data_4063282
loop_
_publ_author_name
'Mar\'ia Garc\'ia-Castro'
'Avelino Mart\'in'
'Miguel Mena'
'Carlos Y\'elamos'

_publ_section_title
;
 Group 13 and 14 Alkyl Derivatives of the Imido-Nitrido Metalloligand
 [{Ti(\h5-C5Me5)(\m-NH)}3(\m3-N)]
;
_journal_name_full Organometallics
_journal_page_first 408
_journal_page_last 416
_journal_paper_doi 10.1021/om060895+
_journal_volume 26
_journal_year 2007
_chemical_compound_source 'synthesis as described'
_chemical_formula_moiety 'C33 H56 N4 Sn1 Ti3'
_chemical_formula_sum 'C33 H56 N4 Sn Ti3'
_chemical_formula_weight 771.21
_space_group_IT_number 2
_space_group_name_Hall '-P 1'
_space_group_name_H-M_alt 'P -1'
_symmetry_cell_setting triclinic
_symmetry_Int_Tables_number 2
_symmetry_space_group_name_Hall '-P 1'
_symmetry_space_group_name_H-M 'P -1'
_atom_sites_solution_hydrogens geom
_atom_sites_solution_primary direct
_atom_sites_solution_secondary difmap
_audit_conform_dict_location ftp://ftp.iucr.org/pub/cif_core.dic
_audit_conform_dict_name cif_core.dic
_audit_conform_dict_version 2.2
_audit_creation_date 2003-04-25T10:26:40-00:00
_audit_creation_method 'WinGX routine CIF_UPDATE'
_cell_angle_alpha 95.601(9)
_cell_angle_beta 100.525(8)
_cell_angle_gamma 98.434(7)
_cell_formula_units_Z 2
_cell_length_a 11.5120(9)
_cell_length_b 12.0957(8)
_cell_length_c 13.3150(17)
_cell_measurement_reflns_used 108
_cell_measurement_temperature 100(2)
_cell_measurement_theta_max 19
_cell_measurement_theta_min 4
_cell_measurement_wavelength 0.71073
_cell_volume 1788.3(3)
_computing_cell_refinement 'Dirax/lsq (Duisenberg & Schreurs, 1989-2000)'
_computing_data_collection 'Collect (Nonius BV, 1997-2000)'
_computing_data_reduction 'EvalCCD (Duisenberg & Schreurs 1990-2000)'
_computing_molecular_graphics 'Ortep-3 for Windows (Farrugia, 1997)'
_computing_publication_material 'WinGX publication routines (Farrugia, 1999)'
_computing_structure_refinement 'SHELXL-97 (Sheldrick, 1997)'
_computing_structure_solution 'SHELXS-97 (Sheldrick, 1997)'
_diffrn_ambient_temperature 100(2)
_diffrn_detector 'CCD plate'
_diffrn_measured_fraction_theta_full 0.993
_diffrn_measured_fraction_theta_max 0.993
_diffrn_measurement_device '95mm CCD camera on \k-goniostat'
_diffrn_measurement_device_type KappaCCD
_diffrn_measurement_method 'CCD rotation images, thick slices'
_diffrn_orient_matrix_type X=UH
_diffrn_orient_matrix_UB_11 0.01
_diffrn_orient_matrix_UB_12 0
_diffrn_orient_matrix_UB_13 0
_diffrn_orient_matrix_UB_21 0
_diffrn_orient_matrix_UB_22 0.01
_diffrn_orient_matrix_UB_23 0
_diffrn_orient_matrix_UB_31 0
_diffrn_orient_matrix_UB_32 0
_diffrn_orient_matrix_UB_33 0.01
_diffrn_radiation_monochromator graphite
_diffrn_radiation_probe x-ray
_diffrn_radiation_type MoK\a
_diffrn_radiation_wavelength 0.71073
_diffrn_reflns_av_R_equivalents 0.1881
_diffrn_reflns_av_unetI/netI 0.0753
_diffrn_reflns_limit_h_max 14
_diffrn_reflns_limit_h_min -14
_diffrn_reflns_limit_k_max 15
_diffrn_reflns_limit_k_min -15
_diffrn_reflns_limit_l_max 17
_diffrn_reflns_limit_l_min -17
_diffrn_reflns_number 67791
_diffrn_reflns_theta_full 27.5
_diffrn_reflns_theta_max 27.5
_diffrn_reflns_theta_min 5.1
_diffrn_source 'Enraf Nonius FR590'
_exptl_absorpt_coefficient_mu 1.362
_exptl_absorpt_correction_T_max 0.9043
_exptl_absorpt_correction_T_min 0.5533
_exptl_absorpt_correction_type analytical
_exptl_absorpt_process_details
;
        (see. N.W. Alcock (1970). Cryst. Computing, p271)
;
_exptl_crystal_colour orange
_exptl_crystal_density_diffrn 1.432
_exptl_crystal_density_method 'not measured'
_exptl_crystal_description prism
_exptl_crystal_F_000 796
_exptl_crystal_size_max 0.686
_exptl_crystal_size_mid 0.431
_exptl_crystal_size_min 0.09
_refine_diff_density_max 1.544
_refine_diff_density_min -1.988
_refine_diff_density_rms 0.154
_refine_ls_extinction_method none
_refine_ls_goodness_of_fit_ref 1.093
_refine_ls_hydrogen_treatment mixed
_refine_ls_matrix_type full
_refine_ls_number_parameters 378
_refine_ls_number_reflns 8166
_refine_ls_number_restraints 0
_refine_ls_restrained_S_all 1.093
_refine_ls_R_factor_all 0.0725
_refine_ls_R_factor_gt 0.0519
_refine_ls_shift/su_max 0.008
_refine_ls_shift/su_mean 0
_refine_ls_structure_factor_coef Fsqd
_refine_ls_weighting_details 'calc w=1/[\s^2^(Fo^2^)+(0.0475P)^2^+6.7690P] where P=(Fo^2^+2Fc^2^)/3'
_refine_ls_weighting_scheme calc
_refine_ls_wR_factor_gt 0.1263
_refine_ls_wR_factor_ref 0.139
_reflns_number_gt 6444
_reflns_number_total 8166
_reflns_threshold_expression >2sigma(I)
_cod_original_sg_symbol_H-M P-1
_cod_database_code 4063282

loop_
_symmetry_equiv_pos_as_xyz
'x, y, z'
'-x, -y, -z'

loop_
_atom_site_label
_atom_site_type_symbol
_atom_site_fract_x
_atom_site_fract_y
_atom_site_fract_z
_atom_site_U_iso_or_equiv
_atom_site_adp_type
_atom_site_occupancy
_atom_site_symmetry_multiplicity
_atom_site_calc_flag
_atom_site_refinement_flags
C11 C -0.3686(4) 0.4282(4) 0.0738(4) 0.0157(9) Uani 1 1 d .
C12 C -0.2891(4) 0.5218(4) 0.1349(4) 0.0163(9) Uani 1 1 d .
C13 C -0.3337(4) 0.5472(4) 0.2256(4) 0.0158(9) Uani 1 1 d .
C14 C -0.4410(4) 0.4692(4) 0.2204(4) 0.0154(9) Uani 1 1 d .
C15 C -0.4623(4) 0.3964(4) 0.1272(4) 0.0157(9) Uani 1 1 d .
C16 C -0.3619(5) 0.3767(4) -0.0309(4) 0.0236(10) Uani 1 1 d .
H16A H -0.2905 0.4125 -0.0501 0.035 Uiso 1 1 calc R
H16B H -0.4309 0.3867 -0.0796 0.035 Uiso 1 1 calc R
H16C H -0.3598 0.2977 -0.0304 0.035 Uiso 1 1 calc R
C17 C -0.1787(4) 0.5827(4) 0.1054(4) 0.0233(10) Uani 1 1 d .
H17A H -0.1698 0.5476 0.04 0.035 Uiso 1 1 calc R
H17B H -0.1094 0.5792 0.1568 0.035 Uiso 1 1 calc R
H17C H -0.1865 0.6601 0.1007 0.035 Uiso 1 1 calc R
C18 C -0.2868(5) 0.6454(4) 0.3090(4) 0.0231(10) Uani 1 1 d .
H18A H -0.3344 0.6412 0.3611 0.035 Uiso 1 1 calc R
H18B H -0.2912 0.7146 0.28 0.035 Uiso 1 1 calc R
H18C H -0.205 0.6429 0.3391 0.035 Uiso 1 1 calc R
C19 C -0.5202(4) 0.4720(4) 0.2977(4) 0.0222(10) Uani 1 1 d .
H19A H -0.4841 0.53 0.3538 0.033 Uiso 1 1 calc R
H19B H -0.5304 0.4004 0.3232 0.033 Uiso 1 1 calc R
H19C H -0.5969 0.4873 0.2656 0.033 Uiso 1 1 calc R
C20 C -0.5678(4) 0.3030(4) 0.0866(4) 0.0250(11) Uani 1 1 d .
H20A H -0.5594 0.2667 0.0215 0.038 Uiso 1 1 calc R
H20B H -0.6406 0.3339 0.0779 0.038 Uiso 1 1 calc R
H20C H -0.5704 0.2489 0.1347 0.038 Uiso 1 1 calc R
C21 C -0.3240(4) 0.0306(4) 0.4486(3) 0.0153(9) Uani 1 1 d .
C22 C -0.3176(4) 0.1306(4) 0.5167(3) 0.0161(9) Uani 1 1 d .
C23 C -0.4173(4) 0.1826(4) 0.4794(4) 0.0168(9) Uani 1 1 d .
C24 C -0.4847(4) 0.1154(4) 0.3886(4) 0.0162(9) Uani 1 1 d .
C25 C -0.4275(4) 0.0211(4) 0.3694(3) 0.0155(9) Uani 1 1 d .
C26 C -0.2396(4) -0.0529(4) 0.4623(4) 0.0193(9) Uani 1 1 d .
H26A H -0.1773 -0.026 0.5219 0.029 Uiso 1 1 calc R
H26B H -0.2046 -0.0617 0.4025 0.029 Uiso 1 1 calc R
H26C H -0.2828 -0.1242 0.4713 0.029 Uiso 1 1 calc R
C27 C -0.2220(4) 0.1735(4) 0.6106(4) 0.0223(10) Uani 1 1 d .
H27A H -0.1654 0.1225 0.6186 0.033 Uiso 1 1 calc R
H27B H -0.2578 0.1789 0.6702 0.033 Uiso 1 1 calc R
H27C H -0.1816 0.2466 0.6031 0.033 Uiso 1 1 calc R
C28 C -0.4486(5) 0.2868(4) 0.5323(4) 0.0243(10) Uani 1 1 d .
H28A H -0.3876 0.316 0.5921 0.036 Uiso 1 1 calc R
H28B H -0.5242 0.2682 0.5526 0.036 Uiso 1 1 calc R
H28C H -0.454 0.3426 0.4858 0.036 Uiso 1 1 calc R
C29 C -0.6004(4) 0.1341(4) 0.3235(4) 0.0214(10) Uani 1 1 d .
H29A H -0.6259 0.0751 0.2666 0.032 Uiso 1 1 calc R
H29B H -0.5879 0.2055 0.298 0.032 Uiso 1 1 calc R
H29C H -0.6608 0.1335 0.3645 0.032 Uiso 1 1 calc R
C30 C -0.4752(4) -0.0737(4) 0.2834(4) 0.0207(10) Uani 1 1 d .
H30A H -0.5463 -0.0577 0.2413 0.031 Uiso 1 1 calc R
H30B H -0.494 -0.1426 0.3117 0.031 Uiso 1 1 calc R
H30C H -0.4158 -0.0812 0.2423 0.031 Uiso 1 1 calc R
C31 C -0.2001(4) 0.0637(4) 0.0371(3) 0.0154(9) Uani 1 1 d .
C32 C -0.1634(4) -0.0041(4) 0.1143(4) 0.0167(9) Uani 1 1 d .
C33 C -0.0408(4) 0.0364(4) 0.1593(4) 0.0173(9) Uani 1 1 d .
C34 C -0.0021(4) 0.1280(4) 0.1085(4) 0.0177(9) Uani 1 1 d .
C35 C -0.0993(4) 0.1460(4) 0.0339(3) 0.0161(9) Uani 1 1 d .
C36 C -0.3230(4) 0.0474(4) -0.0312(4) 0.0248(11) Uani 1 1 d .
H36A H -0.3253 0.1042 -0.0768 0.037 Uiso 1 1 calc R
H36B H -0.382 0.0534 0.0106 0.037 Uiso 1 1 calc R
H36C H -0.3399 -0.0258 -0.0709 0.037 Uiso 1 1 calc R
C37 C -0.2397(5) -0.1039(4) 0.1420(4) 0.0265(11) Uani 1 1 d .
H37A H -0.3191 -0.1138 0.1009 0.04 Uiso 1 1 calc R
H37B H -0.2434 -0.0915 0.2136 0.04 Uiso 1 1 calc R
H37C H -0.2054 -0.1703 0.1292 0.04 Uiso 1 1 calc R
C38 C 0.0358(5) -0.0141(5) 0.2400(4) 0.0291(12) Uani 1 1 d .
H38A H -0.0123 -0.0757 0.2615 0.044 Uiso 1 1 calc R
H38B H 0.0696 0.0421 0.2981 0.044 Uiso 1 1 calc R
H38C H 0.0991 -0.0411 0.2121 0.044 Uiso 1 1 calc R
C39 C 0.1256(4) 0.1886(5) 0.1217(4) 0.0272(11) Uani 1 1 d .
H39A H 0.1756 0.1625 0.1773 0.041 Uiso 1 1 calc R
H39B H 0.128 0.2682 0.1369 0.041 Uiso 1 1 calc R
H39C H 0.1543 0.1735 0.0593 0.041 Uiso 1 1 calc R
C40 C -0.0919(5) 0.2342(4) -0.0378(4) 0.0239(10) Uani 1 1 d .
H40A H -0.169 0.2304 -0.0815 0.036 Uiso 1 1 calc R
H40B H -0.0342 0.2209 -0.0794 0.036 Uiso 1 1 calc R
H40C H -0.0678 0.3074 0.0016 0.036 Uiso 1 1 calc R
C41 C 0.1406(5) 0.3366(5) 0.3822(4) 0.0271(11) Uani 1 1 d .
H41A H 0.1581 0.2762 0.338 0.041 Uiso 1 1 calc R
H41B H 0.0954 0.306 0.4298 0.041 Uiso 1 1 calc R
H41C H 0.2142 0.3818 0.4195 0.041 Uiso 1 1 calc R
C42 C 0.0000(5) 0.5731(4) 0.3904(4) 0.0238(10) Uani 1 1 d .
H42A H -0.0458 0.6194 0.3502 0.036 Uiso 1 1 calc R
H42B H 0.0739 0.6179 0.4278 0.036 Uiso 1 1 calc R
H42C H -0.045 0.542 0.4381 0.036 Uiso 1 1 calc R
C43 C 0.1372(5) 0.5106(5) 0.1829(4) 0.0278(11) Uani 1 1 d .
H43A H 0.1545 0.4511 0.1377 0.042 Uiso 1 1 calc R
H43B H 0.2108 0.556 0.2199 0.042 Uiso 1 1 calc R
H43C H 0.0903 0.5566 0.1431 0.042 Uiso 1 1 calc R
N1 N -0.3175(3) 0.2001(3) 0.2041(3) 0.0120(7) Uani 1 1 d .
N12 N -0.2780(3) 0.3474(3) 0.3704(3) 0.0134(7) Uani 1 1 d .
H12 H -0.303(7) 0.385(6) 0.400(6) 0.04(2) Uiso 1 1 d .
N13 N -0.1200(3) 0.3433(3) 0.2090(3) 0.0145(7) Uani 1 1 d .
N23 N -0.1419(3) 0.1475(3) 0.3384(3) 0.0149(7) Uani 1 1 d .
H23 H -0.111(6) 0.101(5) 0.366(5) 0.029(17) Uiso 1 1 d .
Sn1 Sn 0.03799(3) 0.43920(3) 0.29053(2) 0.01548(10) Uani 1 1 d .
Ti1 Ti -0.27876(6) 0.36091(6) 0.22719(6) 0.01080(16) Uani 1 1 d .
Ti2 Ti -0.29681(7) 0.18530(6) 0.34998(6) 0.01135(16) Uani 1 1 d .
Ti3 Ti -0.15562(7) 0.18195(6) 0.19815(6) 0.01126(16) Uani 1 1 d .

loop_
_atom_site_aniso_label
_atom_site_aniso_U_11
_atom_site_aniso_U_22
_atom_site_aniso_U_33
_atom_site_aniso_U_23
_atom_site_aniso_U_13
_atom_site_aniso_U_12
C11 0.012(2) 0.016(2) 0.021(2) 0.0076(17) 0.0009(17) 0.0086(16)
C12 0.013(2) 0.020(2) 0.020(2) 0.0091(18) 0.0042(17) 0.0083(17)
C13 0.015(2) 0.011(2) 0.023(2) 0.0051(17) 0.0034(17) 0.0050(16)
C14 0.0106(19) 0.018(2) 0.022(2) 0.0093(18) 0.0043(17) 0.0095(16)
C15 0.011(2) 0.016(2) 0.021(2) 0.0085(18) 0.0006(17) 0.0057(16)
C16 0.027(3) 0.029(3) 0.017(2) 0.007(2) 0.0034(19) 0.012(2)
C17 0.018(2) 0.028(3) 0.028(3) 0.015(2) 0.0072(19) 0.0047(19)
C18 0.027(2) 0.017(2) 0.025(3) 0.0002(19) 0.003(2) 0.0074(19)
C19 0.018(2) 0.027(3) 0.027(3) 0.007(2) 0.0111(19) 0.0106(19)
C20 0.015(2) 0.026(3) 0.030(3) 0.006(2) -0.0055(19) 0.0004(19)
C21 0.012(2) 0.017(2) 0.019(2) 0.0087(17) 0.0047(17) 0.0006(16)
C22 0.016(2) 0.020(2) 0.015(2) 0.0096(17) 0.0078(17) 0.0037(17)
C23 0.017(2) 0.019(2) 0.019(2) 0.0092(18) 0.0115(18) 0.0066(17)
C24 0.013(2) 0.021(2) 0.020(2) 0.0116(18) 0.0084(17) 0.0061(17)
C25 0.015(2) 0.018(2) 0.016(2) 0.0078(17) 0.0058(17) 0.0002(16)
C26 0.020(2) 0.018(2) 0.022(2) 0.0094(18) 0.0053(18) 0.0065(18)
C27 0.025(2) 0.025(2) 0.016(2) 0.0039(19) 0.0024(19) 0.0032(19)
C28 0.028(3) 0.028(3) 0.024(3) 0.009(2) 0.016(2) 0.013(2)
C29 0.013(2) 0.027(3) 0.024(3) 0.010(2) 0.0028(18) 0.0026(18)
C30 0.017(2) 0.020(2) 0.022(2) 0.0035(19) -0.0008(18) -0.0013(18)
C31 0.015(2) 0.015(2) 0.017(2) 0.0008(17) 0.0032(17) 0.0060(16)
C32 0.020(2) 0.014(2) 0.017(2) 0.0012(17) 0.0053(18) 0.0054(17)
C33 0.019(2) 0.019(2) 0.016(2) -0.0003(17) 0.0020(17) 0.0102(17)
C34 0.014(2) 0.022(2) 0.018(2) -0.0006(18) 0.0059(17) 0.0069(17)
C35 0.020(2) 0.016(2) 0.014(2) 0.0004(17) 0.0053(17) 0.0053(17)
C36 0.022(2) 0.024(2) 0.024(3) -0.002(2) -0.004(2) 0.0036(19)
C37 0.037(3) 0.015(2) 0.029(3) 0.002(2) 0.014(2) 0.003(2)
C38 0.031(3) 0.035(3) 0.024(3) 0.003(2) 0.000(2) 0.022(2)
C39 0.016(2) 0.035(3) 0.031(3) -0.005(2) 0.010(2) 0.004(2)
C40 0.029(3) 0.025(3) 0.022(2) 0.009(2) 0.012(2) 0.007(2)
C41 0.024(2) 0.040(3) 0.018(2) 0.001(2) 0.0009(19) 0.011(2)
C42 0.023(2) 0.022(2) 0.026(3) 0.003(2) 0.004(2) 0.0056(19)
C43 0.020(2) 0.034(3) 0.032(3) 0.014(2) 0.012(2) -0.001(2)
N1 0.0089(16) 0.0136(17) 0.0133(18) 0.0043(14) 0.0009(13) 0.0011(13)
N12 0.0154(18) 0.0122(18) 0.0143(19) 0.0038(15) 0.0051(15) 0.0032(14)
N13 0.0113(17) 0.0156(18) 0.0194(19) 0.0078(15) 0.0063(14) 0.0039(14)
N23 0.0138(18) 0.0161(19) 0.0169(19) 0.0066(15) 0.0027(14) 0.0061(15)
Sn1 0.00998(15) 0.01991(17) 0.01639(17) 0.00348(12) 0.00270(11) 0.00120(11)
Ti1 0.0094(3) 0.0116(4) 0.0131(4) 0.0047(3) 0.0029(3) 0.0043(3)
Ti2 0.0105(3) 0.0132(4) 0.0123(4) 0.0052(3) 0.0039(3) 0.0037(3)
Ti3 0.0099(3) 0.0128(4) 0.0127(4) 0.0038(3) 0.0031(3) 0.0049(3)

loop_
_atom_type_symbol
_atom_type_description
_atom_type_scat_dispersion_real
_atom_type_scat_dispersion_imag
_atom_type_scat_source
C C 0.0033 0.0016 'International Tables Vol C Tables 4.2.6.8 and 6.1.1.4'
H H 0 0 'International Tables Vol C Tables 4.2.6.8 and 6.1.1.4'
N N 0.0061 0.0033 'International Tables Vol C Tables 4.2.6.8 and 6.1.1.4'
Sn Sn -0.6537 1.4246 'International Tables Vol C Tables 4.2.6.8 and 6.1.1.4'
Ti Ti 0.2776 0.4457 'International Tables Vol C Tables 4.2.6.8 and 6.1.1.4'

loop_
_exptl_crystal_face_index_h
_exptl_crystal_face_index_k
_exptl_crystal_face_index_l
_exptl_crystal_face_perp_dist
-10 0 1 0.029
10 0 -1 0.045
0 -1 2 0.135
-5 18 4 0.343
1 1 -10 0.145
2 -9 -1 0.38

loop_
_geom_angle_atom_site_label_1
_geom_angle_atom_site_label_2
_geom_angle_atom_site_label_3
_geom_angle
C15 C11 C12 107.9(4)
C15 C11 C16 125.2(4)
C12 C11 C16 126.8(4)
C15 C11 Ti1 73.3(3)
C12 C11 Ti1 73.5(3)
C16 C11 Ti1 122.4(3)
C13 C12 C11 107.9(4)
C13 C12 C17 127.2(4)
C11 C12 C17 124.9(4)
C13 C12 Ti1 73.8(3)
C11 C12 Ti1 72.0(2)
C17 C12 Ti1 120.7(3)
C12 C13 C14 107.9(4)
C12 C13 C18 127.6(4)
C14 C13 C18 124.2(4)
C12 C13 Ti1 72.1(2)
C14 C13 Ti1 72.9(2)
C18 C13 Ti1 125.6(3)
C15 C14 C13 108.1(4)
C15 C14 C19 126.9(4)
C13 C14 C19 124.8(4)
C15 C14 Ti1 72.0(2)
C13 C14 Ti1 73.0(2)
C19 C14 Ti1 124.2(3)
C14 C15 C11 108.2(4)
C14 C15 C20 127.1(4)
C11 C15 C20 124.6(4)
C14 C15 Ti1 74.0(2)
C11 C15 Ti1 72.2(2)
C20 C15 Ti1 121.6(3)
C25 C21 C22 107.9(4)
C25 C21 C26 126.5(4)
C22 C21 C26 125.5(4)
C25 C21 Ti2 71.5(2)
C22 C21 Ti2 73.4(2)
C26 C21 Ti2 123.3(3)
C23 C22 C21 107.9(4)
C23 C22 C27 126.2(4)
C21 C22 C27 125.8(4)
C23 C22 Ti2 72.1(2)
C21 C22 Ti2 72.3(2)
C27 C22 Ti2 121.0(3)
C24 C23 C22 108.1(4)
C24 C23 C28 126.6(4)
C22 C23 C28 125.2(4)
C24 C23 Ti2 71.5(2)
C22 C23 Ti2 73.6(2)
C28 C23 Ti2 123.7(3)
C23 C24 C25 108.2(4)
C23 C24 C29 127.6(4)
C25 C24 C29 124.2(4)
C23 C24 Ti2 74.0(2)
C25 C24 Ti2 72.8(2)
C29 C24 Ti2 121.1(3)
C21 C25 C24 107.9(4)
C21 C25 C30 127.4(4)
C24 C25 C30 124.6(4)
C21 C25 Ti2 73.9(2)
C24 C25 Ti2 72.3(2)
C30 C25 Ti2 122.4(3)
C32 C31 C35 107.6(4)
C32 C31 C36 125.5(4)
C35 C31 C36 126.9(4)
C32 C31 Ti3 73.0(3)
C35 C31 Ti3 73.7(2)
C36 C31 Ti3 120.7(3)
C31 C32 C33 108.4(4)
C31 C32 C37 126.0(4)
C33 C32 C37 125.5(4)
C31 C32 Ti3 72.4(2)
C33 C32 Ti3 73.9(3)
C37 C32 Ti3 121.0(3)
C34 C33 C32 107.3(4)
C34 C33 C38 126.2(4)
C32 C33 C38 126.4(5)
C34 C33 Ti3 73.6(2)
C32 C33 Ti3 71.7(2)
C38 C33 Ti3 123.6(3)
C35 C34 C33 108.9(4)
C35 C34 C39 124.7(5)
C33 C34 C39 126.0(4)
C35 C34 Ti3 72.1(3)
C33 C34 Ti3 72.6(3)
C39 C34 Ti3 127.1(3)
C34 C35 C31 107.8(4)
C34 C35 C40 124.5(4)
C31 C35 C40 127.7(4)
C34 C35 Ti3 74.0(3)
C31 C35 Ti3 71.8(2)
C40 C35 Ti3 122.0(3)
Ti1 N1 Ti3 93.31(15)
Ti1 N1 Ti2 93.63(16)
Ti3 N1 Ti2 93.55(15)
Ti1 N12 Ti2 93.61(18)
Ti3 N13 Ti1 92.97(15)
Ti3 N13 Sn1 124.19(19)
Ti1 N13 Sn1 125.94(19)
Ti2 N23 Ti3 93.40(17)
N13 Sn1 C42 109.77(17)
N13 Sn1 C41 110.03(18)
C42 Sn1 C41 108.8(2)
N13 Sn1 C43 108.60(18)
C42 Sn1 C43 108.9(2)
C41 Sn1 C43 110.7(2)
N1 Ti1 N13 86.74(15)
N1 Ti1 N12 86.39(16)
N13 Ti1 N12 105.09(17)
N1 Ti1 C11 106.85(16)
N13 Ti1 C11 105.22(16)
N12 Ti1 C11 147.47(16)
N1 Ti1 C15 96.54(15)
N13 Ti1 C15 138.74(16)
N12 Ti1 C15 116.16(16)
C11 Ti1 C15 34.58(15)
N1 Ti1 C12 140.36(16)
N13 Ti1 C12 95.38(15)
N12 Ti1 C12 130.35(17)
C11 Ti1 C12 34.54(15)
C15 Ti1 C12 57.18(15)
N1 Ti1 C14 118.63(15)
N13 Ti1 C14 151.34(15)
N12 Ti1 C14 90.55(16)
C11 Ti1 C14 56.95(15)
C15 Ti1 C14 33.94(16)
C12 Ti1 C14 56.86(15)
N1 Ti1 C13 152.01(15)
N13 Ti1 C13 118.34(15)
N12 Ti1 C13 97.73(16)
C11 Ti1 C13 57.00(15)
C15 Ti1 C13 56.76(15)
C12 Ti1 C13 34.14(15)
C14 Ti1 C13 34.17(14)
N1 Ti1 Ti3 43.50(11)
N13 Ti1 Ti3 43.44(11)
N12 Ti1 Ti3 94.59(12)
C11 Ti1 Ti3 115.64(11)
C15 Ti1 Ti3 129.23(11)
C12 Ti1 Ti3 129.01(11)
C14 Ti1 Ti3 160.73(11)
C13 Ti1 Ti3 160.66(11)
N1 Ti1 Ti2 43.60(11)
N13 Ti1 Ti2 93.52(11)
N12 Ti1 Ti2 43.20(12)
C11 Ti1 Ti2 144.61(11)
C15 Ti1 Ti2 116.92(11)
C12 Ti1 Ti2 170.48(11)
C14 Ti1 Ti2 113.85(11)
C13 Ti1 Ti2 137.00(12)
Ti3 Ti1 Ti2 60.39(3)
N12 Ti2 N23 107.03(17)
N12 Ti2 N1 85.56(16)
N23 Ti2 N1 85.87(16)
N12 Ti2 C24 106.90(16)
N23 Ti2 C24 143.68(16)
N1 Ti2 C24 109.30(15)
N12 Ti2 C25 141.59(16)
N23 Ti2 C25 109.58(16)
N1 Ti2 C25 108.08(15)
C24 Ti2 C25 34.90(15)
N12 Ti2 C23 87.85(16)
N23 Ti2 C23 135.86(16)
N1 Ti2 C23 137.52(15)
C24 Ti2 C23 34.51(16)
C25 Ti2 C23 57.53(16)
N12 Ti2 C21 138.46(16)
N23 Ti2 C21 88.03(16)
N1 Ti2 C21 134.94(15)
C24 Ti2 C21 57.60(15)
C25 Ti2 C21 34.61(15)
C23 Ti2 C21 57.21(15)
N12 Ti2 C22 104.16(16)
N23 Ti2 C22 101.70(16)
N1 Ti2 C22 165.05(15)
C24 Ti2 C22 57.31(15)
C25 Ti2 C22 57.33(15)
C23 Ti2 C22 34.32(15)
C21 Ti2 C22 34.30(15)
N12 Ti2 Ti1 43.19(12)
N23 Ti2 Ti1 94.17(12)
N1 Ti2 Ti1 42.77(11)
C24 Ti2 Ti1 119.65(11)
C25 Ti2 Ti1 141.92(11)
C23 Ti2 Ti1 122.08(11)
C21 Ti2 Ti1 176.53(11)
C22 Ti2 Ti1 147.10(11)
N12 Ti2 Ti3 93.74(12)
N23 Ti2 Ti3 43.35(12)
N1 Ti2 Ti3 42.96(10)
C24 Ti2 Ti3 144.74(12)
C25 Ti2 Ti3 121.01(12)
C23 Ti2 Ti3 178.39(11)
C21 Ti2 Ti3 121.24(11)
C22 Ti2 Ti3 144.69(11)
Ti1 Ti2 Ti3 59.43(3)
N13 Ti3 N1 86.58(15)
N13 Ti3 N23 105.49(17)
N1 Ti3 N23 86.29(16)
N13 Ti3 C31 122.72(16)
N1 Ti3 C31 97.13(15)
N23 Ti3 C31 131.77(16)
N13 Ti3 C32 153.08(16)
N1 Ti3 C32 107.23(16)
N23 Ti3 C32 98.52(16)
C31 Ti3 C32 34.55(15)
N13 Ti3 C35 96.06(16)
N1 Ti3 C35 120.04(16)
N23 Ti3 C35 147.13(16)
C31 Ti3 C35 34.53(15)
C32 Ti3 C35 57.05(15)
N13 Ti3 C33 132.02(16)
N1 Ti3 C33 140.31(16)
N23 Ti3 C33 90.46(16)
C31 Ti3 C33 57.28(15)
C32 Ti3 C33 34.35(15)
C35 Ti3 C33 56.81(15)
N13 Ti3 C34 101.20(16)
N1 Ti3 C34 152.88(16)
N23 Ti3 C34 115.81(16)
C31 Ti3 C34 56.74(15)
C32 Ti3 C34 56.43(16)
C35 Ti3 C34 33.90(15)
C33 Ti3 C34 33.81(16)
N13 Ti3 Ti1 43.59(11)
N1 Ti3 Ti1 43.19(11)
N23 Ti3 Ti1 94.75(12)
C31 Ti3 Ti1 120.19(11)
C32 Ti3 Ti1 146.62(12)
C35 Ti3 Ti1 117.79(11)
C33 Ti3 Ti1 174.09(12)
C34 Ti3 Ti1 140.38(12)
N13 Ti3 Ti2 93.46(11)
N1 Ti3 Ti2 43.49(11)
N23 Ti3 Ti2 43.25(12)
C31 Ti3 Ti2 127.13(11)
C32 Ti3 Ti2 112.57(11)
C35 Ti3 Ti2 160.40(11)
C33 Ti3 Ti2 125.74(12)
C34 Ti3 Ti2 157.81(12)
Ti1 Ti3 Ti2 60.18(3)

loop_
_geom_bond_atom_site_label_1
_geom_bond_atom_site_label_2
_geom_bond_distance
C11 C15 1.424(6)
C11 C12 1.423(6)
C11 C16 1.491(7)
C11 Ti1 2.388(4)
C12 C13 1.420(6)
C12 C17 1.509(6)
C12 Ti1 2.407(4)
C13 C14 1.427(6)
C13 C18 1.506(6)
C13 Ti1 2.429(4)
C14 C15 1.410(7)
C14 C19 1.495(6)
C14 Ti1 2.428(4)
C15 C20 1.510(6)
C15 Ti1 2.402(4)
C21 C25 1.422(6)
C21 C22 1.423(6)
C21 C26 1.502(6)
C21 Ti2 2.405(4)
C22 C23 1.423(6)
C22 C27 1.499(6)
C22 Ti2 2.420(4)
C23 C24 1.416(7)
C23 C28 1.506(7)
C23 Ti2 2.402(4)
C24 C25 1.423(6)
C24 C29 1.510(6)
C24 Ti2 2.369(4)
C25 C30 1.502(6)
C25 Ti2 2.375(4)
C31 C32 1.419(6)
C31 C35 1.424(6)
C31 C36 1.511(6)
C31 Ti3 2.386(4)
C32 C33 1.423(6)
C32 C37 1.504(7)
C32 Ti3 2.394(4)
C33 C34 1.413(7)
C33 C38 1.498(7)
C33 Ti3 2.423(4)
C34 C35 1.413(6)
C34 C39 1.515(6)
C34 Ti3 2.435(4)
C35 C40 1.502(6)
C35 Ti3 2.410(4)
C41 Sn1 2.151(5)
C42 Sn1 2.141(5)
C43 Sn1 2.158(5)
N1 Ti1 1.912(4)
N1 Ti3 1.923(4)
N1 Ti2 1.942(4)
N12 Ti1 1.928(4)
N12 Ti2 1.928(4)
N13 Ti3 1.921(4)
N13 Ti1 1.926(4)
N13 Sn1 2.060(4)
N23 Ti2 1.933(4)
N23 Ti3 1.937(4)
Ti1 Ti3 2.7896(11)
Ti1 Ti2 2.8107(11)
Ti2 Ti3 2.8167(11)
